data_4112181
loop_
_publ_author_name
'Xavier Catto\"en'
'Heinz Gornitzka'
'Didier Bourissou'
'Guy Bertrand'

_publ_section_title
;
 Amino-Aryl-Carbenes: Alternative Ligands for Transition Metals?
;
_journal_name_full 'Journal of the American Chemical Society'
_journal_page_first 1342
_journal_page_last 1343
_journal_paper_doi 10.1021/ja0396854
_journal_volume 126
_journal_year 2004
_chemical_formula_sum 'C30.5 H33 Cl N Rh'
_chemical_formula_weight 551.94
_chemical_name_systematic
; 
 ? 
;
_space_group_IT_number 14
_symmetry_cell_setting monoclinic
_symmetry_space_group_name_Hall '-P 2yn'
_symmetry_space_group_name_H-M 'P 1 21/n 1'
_atom_sites_solution_hydrogens geom
_atom_sites_solution_primary direct
_atom_sites_solution_secondary difmap
_audit_creation_method SHELXL-97
_cell_angle_alpha 90.00
_cell_angle_beta 100.234(2)
_cell_angle_gamma 90.00
_cell_formula_units_Z 4
_cell_length_a 9.9897(11)
_cell_length_b 10.8362(12)
_cell_length_c 23.435(3)
_cell_measurement_reflns_used 5415
_cell_measurement_temperature 173(2)
_cell_measurement_theta_max 26.423
_cell_measurement_theta_min 2.392
_cell_volume 2496.5(5)
_computing_cell_refinement 'Bruker SMART'
_computing_data_collection 'Bruker SMART'
_computing_data_reduction 'Bruker SHELXTL'
_computing_molecular_graphics 'Bruker SHELXTL'
_computing_publication_material 'Bruker SHELXTL'
_computing_structure_refinement 'SHELXL-97 (Sheldrick, 1997)'
_computing_structure_solution 'SHELXS-97 (Sheldrick, 1990)'
_diffrn_ambient_temperature 173(2)
_diffrn_measured_fraction_theta_full 0.996
_diffrn_measured_fraction_theta_max 0.996
_diffrn_measurement_device_type 'Bruker CCD detector'
_diffrn_measurement_method 'phi and omega scans'
_diffrn_radiation_monochromator graphite
_diffrn_radiation_source 'fine-focus sealed tube'
_diffrn_radiation_type MoK\a
_diffrn_radiation_wavelength 0.71073
_diffrn_reflns_av_R_equivalents 0.0247
_diffrn_reflns_av_sigmaI/netI 0.0279
_diffrn_reflns_limit_h_max 12
_diffrn_reflns_limit_h_min -12
_diffrn_reflns_limit_k_max 11
_diffrn_reflns_limit_k_min -13
_diffrn_reflns_limit_l_max 26
_diffrn_reflns_limit_l_min -29
_diffrn_reflns_number 14111
_diffrn_reflns_theta_full 26.42
_diffrn_reflns_theta_max 26.42
_diffrn_reflns_theta_min 2.08
_exptl_absorpt_coefficient_mu 0.811
_exptl_absorpt_correction_T_max 1.000000
_exptl_absorpt_correction_T_min 0.818433
_exptl_absorpt_correction_type semi-empirical
_exptl_absorpt_process_details 'SADABS (Bruker-AXS)'
_exptl_crystal_colour orange
_exptl_crystal_density_diffrn 1.468
_exptl_crystal_description plate
_exptl_crystal_F_000 1140
_exptl_crystal_size_max 0.1
_exptl_crystal_size_mid 0.3
_exptl_crystal_size_min 0.6
_refine_diff_density_max 0.708
_refine_diff_density_min -0.398
_refine_diff_density_rms 0.072
_refine_ls_extinction_method none
_refine_ls_goodness_of_fit_ref 1.072
_refine_ls_hydrogen_treatment mixed
_refine_ls_matrix_type full
_refine_ls_number_parameters 338
_refine_ls_number_reflns 5124
_refine_ls_number_restraints 63
_refine_ls_restrained_S_all 1.067
_refine_ls_R_factor_all 0.0323
_refine_ls_R_factor_gt 0.0275
_refine_ls_shift/su_max 0.001
_refine_ls_shift/su_mean 0.000
_refine_ls_structure_factor_coef Fsqd
_refine_ls_weighting_details 'calc w=1/[\s^2^(Fo^2^)+(0.0308P)^2^+2.3518P] where P=(Fo^2^+2Fc^2^)/3'
_refine_ls_weighting_scheme calc
_refine_ls_wR_factor_gt 0.0687
_refine_ls_wR_factor_ref 0.0713
_reflns_number_gt 4575
_reflns_number_total 5124
_reflns_threshold_expression >2sigma(I)
_cod_data_source_file ja0396854si20031119_113253.cif
_cod_data_source_block 5
_cod_original_formula_sum 'C30.50 H33 Cl N Rh'
_cod_database_code 4112181

loop_
_symmetry_equiv_pos_as_xyz
'x, y, z'
'-x+1/2, y+1/2, -z+1/2'
'-x, -y, -z'
'x-1/2, -y-1/2, z-1/2'

loop_
_atom_site_label
_atom_site_type_symbol
_atom_site_fract_x
_atom_site_fract_y
_atom_site_fract_z
_atom_site_U_iso_or_equiv
_atom_site_adp_type
_atom_site_occupancy
_atom_site_symmetry_multiplicity
_atom_site_calc_flag
_atom_site_refinement_flags
_atom_site_disorder_assembly
_atom_site_disorder_group
Rh1 Rh 0.810584(16) 1.061367(16) 0.171821(7) 0.01879(6) Uani 1 1 d . . .
Cl1 Cl 0.89545(6) 1.26824(5) 0.18222(3) 0.02955(13) Uani 1 1 d . . .
N1 N 1.08245(18) 0.96884(18) 0.23887(8) 0.0207(4) Uani 1 1 d . . .
C1 C 0.9950(2) 0.9798(2) 0.19001(9) 0.0179(4) Uani 1 1 d . . .
C2 C 1.2199(2) 0.9158(3) 0.23987(11) 0.0349(6) Uani 1 1 d . . .
H2A H 1.2225 0.8312 0.2548 0.052 Uiso 1 1 calc R . .
H2B H 1.2877 0.9661 0.2650 0.052 Uiso 1 1 calc R . .
H2C H 1.2402 0.9153 0.2005 0.052 Uiso 1 1 calc R . .
C3 C 1.0608(2) 1.0145(2) 0.29808(9) 0.0227(5) Uani 1 1 d . . .
C4 C 1.1242(3) 0.9212(3) 0.34439(10) 0.0312(6) Uani 1 1 d . . .
H4A H 1.1002 0.9437 0.3818 0.047 Uiso 1 1 calc R . .
H4B H 1.2233 0.9220 0.3476 0.047 Uiso 1 1 calc R . .
H4C H 1.0895 0.8385 0.3333 0.047 Uiso 1 1 calc R . .
C5 C 1.1315(3) 1.1383(2) 0.30899(12) 0.0332(6) Uani 1 1 d . . .
H5A H 1.0880 1.1982 0.2802 0.050 Uiso 1 1 calc R . .
H5B H 1.2275 1.1295 0.3059 0.050 Uiso 1 1 calc R . .
H5C H 1.1245 1.1674 0.3480 0.050 Uiso 1 1 calc R . .
C6 C 0.9108(2) 1.0258(3) 0.30205(10) 0.0299(5) Uani 1 1 d . . .
H6A H 0.9020 1.0489 0.3416 0.045 Uiso 1 1 calc R . .
H6B H 0.8655 0.9464 0.2921 0.045 Uiso 1 1 calc R . .
H6C H 0.8684 1.0892 0.2749 0.045 Uiso 1 1 calc R . .
C7 C 1.0380(2) 0.9231(2) 0.13765(9) 0.0186(4) Uani 1 1 d . . .
C8 C 1.0189(2) 0.7955(2) 0.12783(9) 0.0202(4) Uani 1 1 d . . .
C9 C 1.0580(2) 0.7399(2) 0.07751(10) 0.0230(5) Uani 1 1 d . . .
C10 C 1.1139(2) 0.8134(2) 0.03907(10) 0.0254(5) Uani 1 1 d . . .
H10 H 1.1392 0.7767 0.0057 0.031 Uiso 1 1 calc R . .
C11 C 1.1337(2) 0.9392(2) 0.04825(9) 0.0216(5) Uani 1 1 d . . .
C12 C 1.0956(2) 0.9960(2) 0.09830(9) 0.0190(4) Uani 1 1 d . . .
C13 C 0.9610(2) 0.7164(2) 0.16594(10) 0.0249(5) Uani 1 1 d . . .
H13 H 0.9345 0.7505 0.1996 0.030 Uiso 1 1 calc R . .
C14 C 0.9431(2) 0.5938(2) 0.15531(11) 0.0289(5) Uani 1 1 d . . .
H14 H 0.9026 0.5441 0.1810 0.035 Uiso 1 1 calc R . .
C15 C 0.9844(3) 0.5392(2) 0.10594(12) 0.0327(6) Uani 1 1 d . . .
H15 H 0.9736 0.4530 0.0992 0.039 Uiso 1 1 calc R . .
C16 C 1.0392(2) 0.6107(2) 0.06854(11) 0.0296(5) Uani 1 1 d . . .
H16 H 1.0658 0.5737 0.0355 0.036 Uiso 1 1 calc R . .
C17 C 1.1205(2) 1.1249(2) 0.10703(10) 0.0232(5) Uani 1 1 d . . .
H17 H 1.0971 1.1644 0.1401 0.028 Uiso 1 1 calc R . .
C18 C 1.1778(2) 1.1920(2) 0.06819(10) 0.0291(5) Uani 1 1 d . . .
H18 H 1.1927 1.2780 0.0744 0.035 Uiso 1 1 calc R . .
C19 C 1.2153(2) 1.1354(3) 0.01876(10) 0.0308(5) Uani 1 1 d . . .
H19 H 1.2559 1.1833 -0.0076 0.037 Uiso 1 1 calc R . .
C20 C 1.1935(2) 1.0133(3) 0.00901(10) 0.0270(5) Uani 1 1 d . . .
H20 H 1.2182 0.9764 -0.0244 0.032 Uiso 1 1 calc R . .
C21 C 0.6973(2) 0.9174(2) 0.12536(10) 0.0229(5) Uani 1 1 d . . .
H21 H 0.7669 0.8813 0.1080 0.028 Uiso 1 1 calc R . .
C22 C 0.6841(2) 0.9110(2) 0.18390(10) 0.0240(5) Uani 1 1 d . . .
H22 H 0.7422 0.8689 0.2142 0.029 Uiso 1 1 calc R . .
C23 C 0.6140(2) 1.1225(3) 0.12053(11) 0.0310(6) Uani 1 1 d . . .
H23 H 0.6407 1.1921 0.1006 0.037 Uiso 1 1 calc R . .
C24 C 0.6022(2) 1.1164(3) 0.17804(11) 0.0313(6) Uani 1 1 d . . .
H24 H 0.6194 1.1813 0.2056 0.038 Uiso 1 1 calc R . .
C25 C 0.5563(2) 0.9861(3) 0.18901(10) 0.0302(6) Uani 1 1 d . . .
H25 H 0.5156 0.9727 0.2246 0.036 Uiso 1 1 calc R . .
C26 C 0.5758(2) 0.9950(3) 0.09511(10) 0.0285(5) Uani 1 1 d . . .
H26 H 0.5518 0.9887 0.0519 0.034 Uiso 1 1 calc R . .
C27 C 0.4653(2) 0.9579(3) 0.13017(11) 0.0343(6) Uani 1 1 d . . .
H27A H 0.3835 1.0110 0.1221 0.041 Uiso 1 1 calc R . .
H27B H 0.4393 0.8698 0.1255 0.041 Uiso 1 1 calc R . .
C28 C 1.0060(6) 0.0832(6) 0.4894(2) 0.0340(12) Uani 0.50 1 d PDU A -1
C29 C 0.8850(11) 0.0243(11) 0.4670(7) 0.037(2) Uani 0.50 1 d PDU A -1
H29 H 0.8163 0.0688 0.4420 0.045 Uiso 0.50 1 calc PR A -1
C30 C 0.8614(8) -0.0963(8) 0.4796(3) 0.0578(17) Uani 0.50 1 d PDU A -1
H30 H 0.7783 -0.1352 0.4632 0.069 Uiso 0.50 1 calc PR A -1
C31 C 0.9593(12) -0.1602(9) 0.5164(4) 0.071(3) Uani 0.50 1 d PDU A -1
H31 H 0.9432 -0.2434 0.5260 0.085 Uiso 0.50 1 calc PR A -1
C32 C 1.0803(11) -0.1049(9) 0.5394(3) 0.068(2) Uani 0.50 1 d PDU A -1
H32 H 1.1477 -0.1498 0.5648 0.082 Uiso 0.50 1 calc PR A -1
C33 C 1.1041(14) 0.0146(13) 0.5259(7) 0.049(3) Uani 0.50 1 d PDU A -1
H33 H 1.1888 0.0517 0.5415 0.059 Uiso 0.50 1 calc PR A -1
C34 C 1.0304(8) 0.2139(8) 0.4745(4) 0.0484(18) Uani 0.50 1 d PDU A -1
H34A H 0.9812 0.2319 0.4354 0.073 Uiso 0.50 1 calc PR A -1
H34B H 1.1280 0.2271 0.4760 0.073 Uiso 0.50 1 calc PR A -1
H34C H 0.9979 0.2688 0.5024 0.073 Uiso 0.50 1 calc PR A -1

loop_
_atom_site_aniso_label
_atom_site_aniso_U_11
_atom_site_aniso_U_22
_atom_site_aniso_U_33
_atom_site_aniso_U_23
_atom_site_aniso_U_13
_atom_site_aniso_U_12
Rh1 0.01777(9) 0.02168(10) 0.01716(10) 0.00146(6) 0.00374(6) 0.00294(6)
Cl1 0.0381(3) 0.0185(3) 0.0342(3) -0.0005(2) 0.0123(2) 0.0007(2)
N1 0.0183(9) 0.0261(10) 0.0176(9) -0.0006(7) 0.0030(7) 0.0011(7)
C1 0.0188(10) 0.0177(10) 0.0180(10) 0.0003(8) 0.0053(8) -0.0034(8)
C2 0.0200(11) 0.0558(18) 0.0273(13) -0.0050(12) -0.0003(9) 0.0112(11)
C3 0.0249(11) 0.0280(12) 0.0147(10) -0.0024(9) 0.0023(8) -0.0017(9)
C4 0.0326(13) 0.0384(15) 0.0211(12) 0.0048(10) 0.0002(10) -0.0013(11)
C5 0.0379(13) 0.0299(14) 0.0303(13) -0.0043(11) 0.0022(11) -0.0053(11)
C6 0.0268(12) 0.0479(15) 0.0157(11) -0.0029(10) 0.0059(9) 0.0010(11)
C7 0.0141(9) 0.0251(12) 0.0162(10) -0.0009(8) 0.0017(8) 0.0026(8)
C8 0.0158(9) 0.0241(11) 0.0202(11) -0.0001(9) 0.0014(8) 0.0022(8)
C9 0.0185(10) 0.0254(12) 0.0241(11) -0.0038(9) 0.0014(8) 0.0026(9)
C10 0.0208(10) 0.0350(13) 0.0211(11) -0.0061(10) 0.0053(9) 0.0028(10)
C11 0.0152(9) 0.0337(13) 0.0158(10) -0.0024(9) 0.0023(8) -0.0007(9)
C12 0.0136(9) 0.0263(12) 0.0167(10) -0.0006(9) 0.0014(8) 0.0000(8)
C13 0.0242(11) 0.0260(12) 0.0242(11) 0.0026(9) 0.0038(9) 0.0030(9)
C14 0.0285(12) 0.0277(13) 0.0296(13) 0.0053(10) 0.0026(10) -0.0004(10)
C15 0.0329(13) 0.0237(13) 0.0393(15) -0.0036(11) 0.0003(11) 0.0003(10)
C16 0.0303(12) 0.0287(13) 0.0295(13) -0.0091(10) 0.0045(10) 0.0023(10)
C17 0.0223(10) 0.0298(13) 0.0177(10) -0.0028(9) 0.0042(8) -0.0026(9)
C18 0.0314(12) 0.0311(13) 0.0247(12) -0.0004(10) 0.0049(10) -0.0096(10)
C19 0.0295(12) 0.0441(15) 0.0196(11) 0.0020(10) 0.0070(9) -0.0101(11)
C20 0.0216(11) 0.0441(15) 0.0161(10) -0.0017(10) 0.0055(8) -0.0031(10)
C21 0.0194(10) 0.0295(13) 0.0195(11) 0.0000(9) 0.0023(8) -0.0009(9)
C22 0.0176(10) 0.0331(13) 0.0202(11) 0.0046(9) 0.0005(8) -0.0017(9)
C23 0.0229(11) 0.0384(15) 0.0308(13) 0.0107(11) 0.0022(10) 0.0111(10)
C24 0.0227(11) 0.0423(15) 0.0288(13) -0.0012(11) 0.0043(9) 0.0118(11)
C25 0.0175(10) 0.0533(17) 0.0208(11) 0.0041(11) 0.0059(9) 0.0016(11)
C26 0.0198(10) 0.0488(16) 0.0161(11) 0.0045(10) 0.0009(8) 0.0026(10)
C27 0.0189(11) 0.0575(18) 0.0261(13) 0.0044(12) 0.0031(9) 0.0017(11)
C28 0.040(3) 0.039(3) 0.025(3) 0.001(2) 0.011(2) 0.004(2)
C29 0.036(4) 0.047(6) 0.030(4) 0.009(5) 0.009(3) 0.003(4)
C30 0.072(5) 0.053(4) 0.055(4) -0.005(4) 0.030(3) -0.012(4)
C31 0.138(8) 0.035(5) 0.049(5) 0.010(4) 0.043(5) 0.015(5)
C32 0.111(6) 0.066(5) 0.026(3) 0.003(4) 0.007(4) 0.056(5)
C33 0.048(4) 0.066(7) 0.029(6) -0.006(6) -0.003(3) 0.024(5)
C34 0.048(4) 0.050(5) 0.048(5) 0.001(4) 0.010(3) -0.011(3)

loop_
_atom_type_symbol
_atom_type_description
_atom_type_scat_dispersion_real
_atom_type_scat_dispersion_imag
_atom_type_scat_source
C C 0.0033 0.0016 'International Tables Vol C Tables 4.2.6.8 and 6.1.1.4'
H H 0.0000 0.0000 'International Tables Vol C Tables 4.2.6.8 and 6.1.1.4'
N N 0.0061 0.0033 'International Tables Vol C Tables 4.2.6.8 and 6.1.1.4'
Cl Cl 0.1484 0.1585 'International Tables Vol C Tables 4.2.6.8 and 6.1.1.4'
Rh Rh -1.1178 0.9187 'International Tables Vol C Tables 4.2.6.8 and 6.1.1.4'

loop_
_geom_angle_atom_site_label_1
_geom_angle_atom_site_label_2
_geom_angle_atom_site_label_3
_geom_angle
C1 Rh1 C22 100.33(9)
C1 Rh1 C21 99.82(9)
C22 Rh1 C21 38.81(9)
C1 Rh1 C24 160.96(9)
C22 Rh1 C24 66.64(10)
C21 Rh1 C24 78.91(10)
C1 Rh1 C23 158.99(9)
C22 Rh1 C23 79.00(10)
C21 Rh1 C23 66.35(10)
C24 Rh1 C23 36.35(9)
C1 Rh1 Cl1 95.46(6)
C22 Rh1 Cl1 156.70(7)
C21 Rh1 Cl1 153.09(6)
C24 Rh1 Cl1 93.53(8)
C23 Rh1 Cl1 92.24(8)
C1 N1 C2 121.18(19)
C1 N1 C3 125.65(18)
C2 N1 C3 113.05(17)
N1 C1 C7 115.56(18)
N1 C1 Rh1 131.52(16)
C7 C1 Rh1 112.91(14)
C5 C3 C6 110.6(2)
C5 C3 N1 107.68(18)
C6 C3 N1 112.45(17)
C5 C3 C4 110.0(2)
C6 C3 C4 107.2(2)
N1 C3 C4 108.84(19)
C8 C7 C12 120.1(2)
C8 C7 C1 119.03(19)
C12 C7 C1 120.87(19)
C7 C8 C13 122.9(2)
C7 C8 C9 119.8(2)
C13 C8 C9 117.3(2)
C10 C9 C16 121.7(2)
C10 C9 C8 119.3(2)
C16 C9 C8 119.0(2)
C11 C10 C9 121.6(2)
C10 C11 C20 121.1(2)
C10 C11 C12 119.8(2)
C20 C11 C12 119.1(2)
C7 C12 C17 122.4(2)
C7 C12 C11 119.4(2)
C17 C12 C11 118.2(2)
C14 C13 C8 121.8(2)
C13 C14 C15 120.5(2)
C16 C15 C14 119.7(2)
C15 C16 C9 121.6(2)
C18 C17 C12 120.6(2)
C17 C18 C19 121.0(2)
C20 C19 C18 120.1(2)
C19 C20 C11 120.9(2)
C22 C21 C26 105.83(19)
C22 C21 Rh1 70.57(13)
C26 C21 Rh1 98.04(15)
C21 C22 C25 105.93(19)
C21 C22 Rh1 70.62(13)
C25 C22 Rh1 97.33(16)
C24 C23 C26 106.3(2)
C24 C23 Rh1 71.09(13)
C26 C23 Rh1 94.45(14)
C23 C24 C25 106.9(2)
C23 C24 Rh1 72.56(13)
C25 C24 Rh1 94.42(15)
C24 C25 C22 101.45(18)
C24 C25 C27 100.4(2)
C22 C25 C27 101.0(2)
C23 C26 C21 101.10(18)
C23 C26 C27 100.4(2)
C21 C26 C27 101.09(19)
C25 C27 C26 93.49(18)
C29 C28 C33 117.2(8)
C29 C28 C34 121.1(7)
C33 C28 C34 121.7(8)
C30 C29 C28 121.9(9)
C29 C30 C31 119.2(10)
C32 C31 C30 120.5(9)
C33 C32 C31 120.1(9)
C32 C33 C28 121.1(11)

loop_
_geom_bond_atom_site_label_1
_geom_bond_atom_site_label_2
_geom_bond_distance
Rh1 C1 2.019(2)
Rh1 C22 2.112(2)
Rh1 C21 2.112(2)
Rh1 C24 2.195(2)
Rh1 C23 2.214(2)
Rh1 Cl1 2.3938(6)
N1 C1 1.317(3)
N1 C2 1.485(3)
N1 C3 1.524(3)
C1 C7 1.502(3)
C3 C5 1.517(3)
C3 C6 1.523(3)
C3 C4 1.534(3)
C7 C8 1.409(3)
C7 C12 1.413(3)
C8 C13 1.432(3)
C8 C9 1.439(3)
C9 C10 1.392(3)
C9 C16 1.423(3)
C10 C11 1.388(3)
C11 C20 1.429(3)
C11 C12 1.435(3)
C12 C17 1.427(3)
C13 C14 1.357(4)
C14 C15 1.425(4)
C15 C16 1.356(4)
C17 C18 1.368(3)
C18 C19 1.419(3)
C19 C20 1.354(4)
C21 C22 1.403(3)
C21 C26 1.542(3)
C22 C25 1.536(3)
C23 C24 1.375(4)
C23 C26 1.525(4)
C24 C25 1.521(4)
C25 C27 1.541(3)
C26 C27 1.542(3)
C28 C29 1.387(11)
C28 C33 1.394(10)
C28 C34 1.489(9)
C29 C30 1.369(12)
C30 C31 1.371(11)
C31 C32 1.371(12)
C32 C33 1.364(14)
